data_7012785
loop_
_publ_author_name
'Michael J. Hudson'
'Michael G. B. Drew'
'Mark R. StJ. Foreman'
'Cl\'ement Hill'
'Nathalie Huet'
'Charles Madic'
'Tristan G. A. Youngs'

_publ_section_title
;
 The coordination chemistry of 1,2,4-triazinyl bipyridines with
 lanthanide(III) elements -- implications for the partitioning of
 americium(III)
;
_journal_issue 9
_journal_name_full 'Dalton Trans.'
_journal_page_first 1675
_journal_page_last 1685
_journal_paper_doi 10.1039/b301178j
_journal_year 2003
_chemical_formula_sum 'C30 H30 Ce2 N16 O20'
_chemical_formula_weight 1214.92
_chemical_name_systematic
; 
? 
;
_space_group_IT_number 2
_symmetry_cell_setting triclinic
_symmetry_space_group_name_Hall '-P 1'
_symmetry_space_group_name_H-M 'P -1'
_atom_sites_solution_hydrogens geom
_atom_sites_solution_primary direct
_atom_sites_solution_secondary difmap
_audit_creation_method SHELXL-97
_cell_angle_alpha 92.297(10)
_cell_angle_beta 101.364(10)
_cell_angle_gamma 100.431(10)
_cell_formula_units_Z 1
_cell_length_a 8.135(14)
_cell_length_b 9.611(17)
_cell_length_c 14.05(2)
_cell_measurement_temperature 293(2)
_cell_volume 1056(3)
_computing_cell_refinement XDS
_computing_data_collection 'XDS (Kabsch, 1991)'
_computing_data_reduction XDS
_computing_molecular_graphics PLATON(Spek,1994)
_computing_structure_refinement 'SHELXL-93 (Sheldrick, 1993)'
_computing_structure_solution 'SHELXS-86 (Sheldrick, 1990)'
_diffrn_ambient_temperature 293(2)
_diffrn_measurement_device 'Marresearch Image Plate'
_diffrn_measurement_method '95 frames at 2^o intervals, counting time 2 min.'
_diffrn_radiation_monochromator graphite
_diffrn_radiation_source 'fine-focus sealed tube'
_diffrn_radiation_type MoK\a
_diffrn_radiation_wavelength 0.71073
_diffrn_reflns_av_R_equivalents 0.0000
_diffrn_reflns_av_sigmaI/netI 0.0985
_diffrn_reflns_limit_h_max 9
_diffrn_reflns_limit_h_min 0
_diffrn_reflns_limit_k_max 11
_diffrn_reflns_limit_k_min -11
_diffrn_reflns_limit_l_max 16
_diffrn_reflns_limit_l_min -17
_diffrn_reflns_number 3492
_diffrn_reflns_theta_max 26.00
_diffrn_reflns_theta_min 2.52
_exptl_absorpt_coefficient_mu 2.229
_exptl_absorpt_correction_T_max 1.000
_exptl_absorpt_correction_T_min 0.316
_exptl_absorpt_correction_type DIFABS
_exptl_crystal_colour orange
_exptl_crystal_density_diffrn 1.911
_exptl_crystal_density_method 'not measured'
_exptl_crystal_description needle
_exptl_crystal_F_000 598
_exptl_crystal_size_max 0.30
_exptl_crystal_size_mid 0.10
_exptl_crystal_size_min 0.10
_refine_diff_density_max 1.705
_refine_diff_density_min -1.161
_refine_diff_density_rms 0.180
_refine_ls_extinction_method none
_refine_ls_goodness_of_fit_ref 1.062
_refine_ls_hydrogen_treatment mixed
_refine_ls_matrix_type full
_refine_ls_number_parameters 309
_refine_ls_number_reflns 3492
_refine_ls_number_restraints 0
_refine_ls_restrained_S_all 1.062
_refine_ls_R_factor_all 0.1606
_refine_ls_R_factor_gt 0.0942
_refine_ls_shift/su_max 0.001
_refine_ls_shift/su_mean 0.000
_refine_ls_structure_factor_coef Fsqd
_refine_ls_weighting_details 'w=1/[\s^2^(Fo^2^)+(0.1438P)^2^+3.8884P] where P=(Fo^2^+2Fc^2^)/3'
_refine_ls_weighting_scheme calc
_refine_ls_wR_factor_gt 0.2189
_refine_ls_wR_factor_ref 0.2524
_reflns_number_gt 2226
_reflns_number_total 3492
_reflns_threshold_expression >2sigma(I)
_cod_data_source_file b301178j.txt
_cod_data_source_block 2
_cod_depositor_comments
;
The following automatic conversions were performed:

'_refine_ls_weighting_scheme' value 'calc
w=1/[\s^2^(Fo^2^)+(0.1438P)^2^+3.8884P] where P=(Fo^2^+2Fc^2^)/3' was
changed to 'calc'. New tag '_refine_ls_weighting_details' was
created. The value of the new tag was set to
'w=1/[\s^2^(Fo^2^)+(0.1438P)^2^+3.8884P] where P=(Fo^2^+2Fc^2^)/3'.

Automatic conversion script
Id: cif_fix_values 3143 2015-03-26 13:38:13Z robertas 
;
_cod_original_sg_symbol_H-M P-1
_cod_original_formula_sum 'C30 H30 Ce2 N16 O20     '
_cod_database_code 7012785

loop_
_symmetry_equiv_pos_as_xyz
'x, y, z'
'-x, -y, -z'

loop_
_atom_site_label
_atom_site_type_symbol
_atom_site_fract_x
_atom_site_fract_y
_atom_site_fract_z
_atom_site_U_iso_or_equiv
_atom_site_adp_type
_atom_site_occupancy
_atom_site_calc_flag
_atom_site_refinement_flags
_atom_site_disorder_assembly
_atom_site_disorder_group
Ce1 Ce 0.57810(11) 0.95153(9) 0.65891(7) 0.0519(4) Uani 1 d . . .
N63 N 0.5845(17) 1.2684(14) 0.5174(10) 0.056(3) Uani 1 d . . .
O64 O 0.6331(19) 1.3539(13) 0.5817(10) 0.083(4) Uani 1 d . . .
O62 O 0.5458(13) 1.1346(10) 0.5290(7) 0.051(2) Uani 1 d . . .
O61 O 0.5516(15) 1.2983(12) 0.4268(8) 0.067(3) Uani 1 d . . .
O51 O 0.7913(16) 1.1811(13) 0.7168(9) 0.074(3) Uani 1 d . . .
O52 O 0.939(2) 1.0212(14) 0.7637(10) 0.087(4) Uani 1 d . . .
N53 N 0.9220(17) 1.1495(17) 0.7723(10) 0.063(4) Uani 1 d . . .
O54 O 1.0221(18) 1.2391(16) 0.8273(11) 0.096(5) Uani 1 d . . .
O41 O 0.3382(15) 0.8207(13) 0.7352(9) 0.069(3) Uani 1 d . . .
O42 O 0.2375(14) 0.9048(12) 0.5982(8) 0.060(3) Uani 1 d . . .
N43 N 0.2100(17) 0.8326(15) 0.6687(12) 0.064(4) Uani 1 d . . .
O44 O 0.0635(14) 0.7723(15) 0.6741(11) 0.086(4) Uani 1 d . . .
N31 N 0.4353(15) 1.1493(13) 0.7298(10) 0.054(3) Uani 1 d . . .
N36 N 0.334(2) 1.2147(15) 0.6668(10) 0.067(4) Uani 1 d . . .
C35 C 0.289(2) 1.3292(16) 0.7012(12) 0.055(4) Uani 1 d . . .
C34 C 0.352(2) 1.3849(18) 0.8018(14) 0.067(5) Uani 1 d . . .
N33 N 0.4471(18) 1.3143(13) 0.8577(10) 0.060(3) Uani 1 d . . .
C32 C 0.4878(19) 1.1976(15) 0.8225(11) 0.050(4) Uani 1 d . . .
C26 C 0.599(2) 1.1206(17) 0.8906(12) 0.058(4) Uani 1 d . . .
C25 C 0.658(2) 1.1678(18) 0.9866(13) 0.064(4) Uani 1 d . . .
H25 H 0.6319 1.2510 1.0107 0.077 Uiso 1 calc R . .
C24 C 0.754(2) 1.0916(18) 1.0467(12) 0.065(5) Uani 1 d . . .
H24 H 0.7983 1.1243 1.1115 0.078 Uiso 1 calc R . .
C23 C 0.786(2) 0.965(2) 1.0104(12) 0.066(5) Uani 1 d . . .
H23 H 0.8483 0.9096 1.0504 0.080 Uiso 1 calc R . .
C22 C 0.720(2) 0.9235(17) 0.9102(12) 0.057(4) Uani 1 d . . .
N21 N 0.6324(15) 1.0001(11) 0.8517(9) 0.047(3) Uani 1 d . . .
N11 N 0.7022(15) 0.7597(11) 0.7734(9) 0.046(3) Uani 1 d . . .
C12 C 0.722(2) 0.6367(16) 0.7319(12) 0.057(4) Uani 1 d . . .
H12 H 0.6899 0.6204 0.6645 0.069 Uiso 1 calc R . .
C13 C 0.749(2) 0.7851(16) 0.8723(10) 0.051(4) Uani 1 d . . .
C14 C 0.786(2) 0.5354(17) 0.7838(13) 0.065(4) Uani 1 d . . .
H14 H 0.7996 0.4519 0.7531 0.078 Uiso 1 calc R . .
C15 C 0.832(2) 0.5615(18) 0.8857(14) 0.074(5) Uani 1 d . . .
H15 H 0.8736 0.4938 0.9241 0.089 Uiso 1 calc R . .
C16 C 0.814(2) 0.6864(17) 0.9279(13) 0.066(5) Uani 1 d . . .
H16 H 0.8472 0.7049 0.9951 0.080 Uiso 1 calc R . .
C350 C 0.170(3) 1.398(2) 0.6277(17) 0.098(7) Uani 1 d . . .
H35A H 0.1253 1.3337 0.5703 0.118 Uiso 1 calc R . .
H35B H 0.2328 1.4842 0.6105 0.118 Uiso 1 calc R . .
H35C H 0.0779 1.4177 0.6558 0.118 Uiso 1 calc R . .
C300 C 0.315(3) 1.5146(19) 0.8395(17) 0.093(6) Uani 1 d . . .
H30A H 0.3612 1.5286 0.9084 0.111 Uiso 1 calc R . .
H30B H 0.1940 1.5091 0.8275 0.111 Uiso 1 calc R . .
H30C H 0.3667 1.5926 0.8078 0.111 Uiso 1 calc R . .
O100 O 0.7966(14) 0.8942(13) 0.5657(9) 0.072(3) Uani 1 d . . .

loop_
_atom_site_aniso_label
_atom_site_aniso_U_11
_atom_site_aniso_U_22
_atom_site_aniso_U_33
_atom_site_aniso_U_23
_atom_site_aniso_U_13
_atom_site_aniso_U_12
Ce1 0.0528(5) 0.0504(6) 0.0517(6) 0.0017(4) 0.0103(4) 0.0091(4)
N63 0.070(8) 0.047(8) 0.045(8) -0.019(6) 0.008(6) 0.003(6)
O64 0.115(11) 0.049(7) 0.071(8) -0.009(6) -0.007(7) 0.008(7)
O62 0.056(6) 0.045(6) 0.048(6) 0.000(4) 0.004(5) 0.009(4)
O61 0.074(7) 0.061(7) 0.055(7) 0.010(5) -0.003(6) 0.003(6)
O51 0.077(8) 0.074(8) 0.061(8) 0.015(6) 0.002(6) -0.002(6)
O52 0.129(12) 0.067(8) 0.084(9) 0.015(7) 0.048(8) 0.042(8)
N53 0.051(8) 0.082(11) 0.057(9) 0.018(8) 0.010(7) 0.017(8)
O54 0.075(8) 0.089(10) 0.091(10) 0.021(8) -0.033(8) -0.016(8)
O41 0.058(7) 0.074(8) 0.071(8) 0.007(6) 0.015(6) -0.002(6)
O42 0.060(6) 0.067(7) 0.057(7) 0.015(6) 0.016(5) 0.021(5)
N43 0.049(8) 0.061(9) 0.082(11) -0.009(8) 0.016(8) 0.008(7)
O44 0.044(6) 0.089(9) 0.130(12) 0.028(8) 0.027(7) 0.013(6)
N31 0.041(7) 0.061(8) 0.069(9) 0.005(7) 0.021(6) 0.021(6)
N36 0.085(10) 0.068(9) 0.047(8) 0.012(7) 0.010(7) 0.016(8)
C35 0.060(9) 0.054(9) 0.063(10) 0.017(8) 0.027(8) 0.026(7)
C34 0.068(10) 0.053(10) 0.081(13) 0.011(9) 0.029(9) -0.002(8)
N33 0.079(9) 0.038(7) 0.069(9) -0.003(6) 0.029(7) 0.014(6)
C32 0.048(8) 0.046(8) 0.062(10) -0.002(7) 0.022(7) 0.017(6)
C26 0.060(9) 0.061(10) 0.063(11) 0.009(8) 0.037(8) 0.013(8)
C25 0.066(10) 0.053(10) 0.069(12) -0.014(8) 0.012(9) 0.007(8)
C24 0.082(12) 0.058(10) 0.048(10) -0.020(8) 0.016(9) -0.002(9)
C23 0.057(9) 0.098(14) 0.050(10) 0.030(9) 0.012(8) 0.024(9)
C22 0.054(9) 0.056(9) 0.061(11) 0.016(8) 0.017(8) 0.000(7)
N21 0.058(7) 0.036(6) 0.049(7) 0.005(5) 0.014(6) 0.011(5)
N11 0.050(7) 0.034(6) 0.054(8) -0.002(5) 0.008(6) 0.009(5)
C12 0.071(10) 0.051(9) 0.048(9) -0.007(7) 0.009(8) 0.013(8)
C13 0.067(10) 0.057(9) 0.034(8) 0.000(7) 0.013(7) 0.019(7)
C14 0.078(11) 0.048(9) 0.065(11) -0.003(8) 0.006(9) 0.014(8)
C15 0.087(13) 0.050(10) 0.082(14) 0.013(9) -0.002(10) 0.024(9)
C16 0.076(11) 0.052(10) 0.057(10) 0.004(8) -0.008(9) 0.001(8)
C350 0.108(17) 0.091(15) 0.106(17) 0.011(12) 0.013(14) 0.059(13)
C300 0.124(18) 0.048(11) 0.110(17) -0.004(10) 0.037(14) 0.017(11)
O100 0.059(7) 0.084(8) 0.076(8) 0.007(6) 0.011(6) 0.027(6)

loop_
_atom_type_symbol
_atom_type_description
_atom_type_scat_dispersion_real
_atom_type_scat_dispersion_imag
_atom_type_scat_source
C C 0.0033 0.0016 'International Tables Vol C Tables 4.2.6.8 and 6.1.1.4'
H H 0.0000 0.0000 'International Tables Vol C Tables 4.2.6.8 and 6.1.1.4'
N N 0.0061 0.0033 'International Tables Vol C Tables 4.2.6.8 and 6.1.1.4'
O O 0.0106 0.0060 'International Tables Vol C Tables 4.2.6.8 and 6.1.1.4'
Ce Ce -0.2486 2.6331 'International Tables Vol C Tables 4.2.6.8 and 6.1.1.4'

loop_
_geom_angle_atom_site_label_1
_geom_angle_atom_site_label_2
_geom_angle_atom_site_label_3
_geom_angle
_geom_angle_site_symmetry_1
_geom_angle_site_symmetry_3
_geom_angle_publ_flag
O100 Ce1 O51 85.0(4) . . ?
O100 Ce1 O41 138.9(4) . . ?
O51 Ce1 O41 130.4(4) . . ?
O100 Ce1 O61 75.0(4) . 2_676 ?
O51 Ce1 O61 159.9(4) . 2_676 ?
O41 Ce1 O61 67.8(4) . 2_676 ?
O100 Ce1 O62 81.4(4) . . ?
O51 Ce1 O62 69.9(4) . . ?
O41 Ce1 O62 126.0(4) . . ?
O61 Ce1 O62 107.9(3) 2_676 . ?
O100 Ce1 N31 147.6(4) . . ?
O51 Ce1 N31 67.8(4) . . ?
O41 Ce1 N31 73.4(4) . . ?
O61 Ce1 N31 131.6(4) 2_676 . ?
O62 Ce1 N31 73.2(4) . . ?
O100 Ce1 N21 125.1(4) . . ?
O51 Ce1 N21 69.0(4) . . ?
O41 Ce1 N21 66.0(4) . . ?
O61 Ce1 N21 121.7(3) 2_676 . ?
O62 Ce1 N21 127.5(3) . . ?
N31 Ce1 N21 62.0(4) . . ?
O100 Ce1 O62 65.1(4) . 2_676 ?
O51 Ce1 O62 123.4(3) . 2_676 ?
O41 Ce1 O62 100.4(4) . 2_676 ?
O61 Ce1 O62 48.8(3) 2_676 2_676 ?
O62 Ce1 O62 59.4(4) . 2_676 ?
N31 Ce1 O62 115.3(4) . 2_676 ?
N21 Ce1 O62 166.4(3) . 2_676 ?
O100 Ce1 O42 127.7(4) . . ?
O51 Ce1 O42 130.4(4) . . ?
O41 Ce1 O42 49.1(4) . . ?
O61 Ce1 O42 66.2(4) 2_676 . ?
O62 Ce1 O42 78.9(3) . . ?
N31 Ce1 O42 66.8(4) . . ?
N21 Ce1 O42 105.1(4) . . ?
O62 Ce1 O42 63.2(3) 2_676 . ?
O100 Ce1 N11 81.3(4) . . ?
O51 Ce1 N11 103.7(4) . . ?
O41 Ce1 N11 71.3(4) . . ?
O61 Ce1 N11 72.0(4) 2_676 . ?
O62 Ce1 N11 162.0(3) . . ?
N31 Ce1 N11 121.0(4) . . ?
N21 Ce1 N11 60.9(3) . . ?
O62 Ce1 N11 116.5(3) 2_676 . ?
O42 Ce1 N11 116.0(3) . . ?
O100 Ce1 O52 63.7(4) . . ?
O51 Ce1 O52 45.6(4) . . ?
O41 Ce1 O52 122.7(4) . . ?
O61 Ce1 O52 120.6(4) 2_676 . ?
O62 Ce1 O52 105.9(3) . . ?
N31 Ce1 O52 104.2(4) . . ?
N21 Ce1 O52 63.7(4) . . ?
O62 Ce1 O52 128.3(3) 2_676 . ?
O42 Ce1 O52 168.5(3) . . ?
N11 Ce1 O52 61.6(4) . . ?
O64 N63 O62 123.0(14) . . ?
O64 N63 O61 123.2(14) . . ?
O62 N63 O61 113.7(11) . . ?
N63 O62 Ce1 142.2(9) . . ?
N63 O62 Ce1 96.8(8) . 2_676 ?
Ce1 O62 Ce1 120.6(4) . 2_676 ?
N63 O61 Ce1 100.7(8) . 2_676 ?
N53 O51 Ce1 107.6(10) . . ?
N53 O52 Ce1 87.6(10) . . ?
O54 N53 O52 123.4(15) . . ?
O54 N53 O51 120.5(15) . . ?
O52 N53 O51 116.1(15) . . ?
N43 O41 Ce1 98.8(9) . . ?
N43 O42 Ce1 93.7(8) . . ?
O44 N43 O42 121.9(15) . . ?
O44 N43 O41 119.9(15) . . ?
O42 N43 O41 118.2(13) . . ?
C32 N31 N36 121.2(12) . . ?
C32 N31 Ce1 119.5(9) . . ?
N36 N31 Ce1 118.3(10) . . ?
C35 N36 N31 117.3(13) . . ?
N36 C35 C34 121.4(14) . . ?
N36 C35 C350 115.4(15) . . ?
C34 C35 C350 123.2(15) . . ?
N33 C34 C300 120.1(18) . . ?
N33 C34 C35 117.1(16) . . ?
C300 C34 C35 122.8(18) . . ?
C34 N33 C32 120.6(15) . . ?
N31 C32 N33 122.3(14) . . ?
N31 C32 C26 119.5(12) . . ?
N33 C32 C26 118.2(14) . . ?
N21 C26 C25 122.8(15) . . ?
N21 C26 C32 115.8(14) . . ?
C25 C26 C32 121.4(14) . . ?
C24 C25 C26 119.4(15) . . ?
C25 C24 C23 119.6(15) . . ?
C24 C23 C22 117.5(15) . . ?
N21 C22 C23 122.7(16) . . ?
N21 C22 C13 119.9(14) . . ?
C23 C22 C13 117.4(14) . . ?
C22 N21 C26 118.1(14) . . ?
C22 N21 Ce1 121.0(10) . . ?
C26 N21 Ce1 119.8(9) . . ?
C12 N11 C13 119.1(12) . . ?
C12 N11 Ce1 119.2(10) . . ?
C13 N11 Ce1 121.7(9) . . ?
N11 C12 C14 123.1(15) . . ?
N11 C13 C16 120.0(14) . . ?
N11 C13 C22 114.5(12) . . ?
C16 C13 C22 125.5(14) . . ?
C12 C14 C15 117.5(15) . . ?
C16 C15 C14 119.5(15) . . ?
C15 C16 C13 120.7(16) . . ?

loop_
_geom_bond_atom_site_label_1
_geom_bond_atom_site_label_2
_geom_bond_distance
_geom_bond_site_symmetry_2
_geom_bond_publ_flag
Ce1 O100 2.528(12) . ?
Ce1 O51 2.540(12) . ?
Ce1 O41 2.566(11) . ?
Ce1 O61 2.585(12) 2_676 ?
Ce1 O62 2.595(10) . ?
Ce1 N31 2.657(12) . ?
Ce1 N21 2.664(12) . ?
Ce1 O62 2.672(10) 2_676 ?
Ce1 O42 2.682(12) . ?
Ce1 N11 2.697(11) . ?
Ce1 O52 2.959(17) . ?
N63 O64 1.153(16) . ?
N63 O62 1.292(16) . ?
N63 O61 1.302(16) . ?
O62 Ce1 2.672(10) 2_676 ?
O61 Ce1 2.585(12) 2_676 ?
O51 N53 1.280(17) . ?
O52 N53 1.270(18) . ?
N53 O54 1.203(19) . ?
O41 N43 1.281(18) . ?
O42 N43 1.265(17) . ?
N43 O44 1.245(17) . ?
N31 C32 1.325(19) . ?
N31 N36 1.342(18) . ?
N36 C35 1.32(2) . ?
C35 C34 1.45(2) . ?
C35 C350 1.52(2) . ?
C34 N33 1.29(2) . ?
C34 C300 1.44(3) . ?
N33 C32 1.329(18) . ?
C32 C26 1.50(2) . ?
C26 N21 1.355(19) . ?
C26 C25 1.37(2) . ?
C25 C24 1.36(2) . ?
C24 C23 1.39(2) . ?
C23 C22 1.42(2) . ?
C22 N21 1.317(19) . ?
C22 C13 1.49(2) . ?
N11 C12 1.346(18) . ?
N11 C13 1.366(18) . ?
C12 C14 1.36(2) . ?
C13 C16 1.37(2) . ?
C14 C15 1.41(2) . ?
C15 C16 1.36(2) . ?
